data_7202090
loop_
_publ_author_name
'Carlucci, Lucia'
'Ciani, Gianfranco'
'Maggini, Simona'
'Proserpio, Davide M.'

_publ_section_title
;
 Metal--organic coordination frameworks assembled with the long
 flexible ligand 4,4&#x2032;-bis(imidazol-1-ylmethyl)biphenyl
;
_journal_issue 9
_journal_name_full CrystEngComm
_journal_page_first 1191
_journal_paper_doi 10.1039/b803815e
_journal_volume 10
_journal_year 2008
_chemical_formula_sum 'C34 H36 Cd N4 O8 S2'
_chemical_formula_weight 805.19
_space_group_IT_number 2
_symmetry_cell_setting triclinic
_symmetry_space_group_name_Hall '-P 1'
_symmetry_space_group_name_H-M 'P -1'
_atom_sites_solution_hydrogens geom
_atom_sites_solution_primary direct
_atom_sites_solution_secondary difmap
_cell_angle_alpha 91.8400(10)
_cell_angle_beta 92.2170(10)
_cell_angle_gamma 110.6680(10)
_cell_formula_units_Z 1
_cell_length_a 7.7149(7)
_cell_length_b 9.1923(9)
_cell_length_c 12.6485(12)
_cell_measurement_reflns_used 3226
_cell_measurement_temperature 293(2)
_cell_measurement_theta_max 25
_cell_measurement_theta_min 3
_cell_volume 837.64(14)
_computing_molecular_graphics TOPOS
_computing_structure_refinement 'SHELXL-97 (Sheldrick, 1997)'
_computing_structure_solution SIR92
_diffrn_ambient_temperature 293(2)
_diffrn_detector_type CCD_plate
_diffrn_measured_fraction_theta_full 0.992
_diffrn_measured_fraction_theta_max 0.910
_diffrn_measurement_device SMART
_diffrn_measurement_method omega-scan
_diffrn_radiation_monochromator graphite
_diffrn_radiation_source 'fine-focus sealed tube'
_diffrn_radiation_type MoK\a
_diffrn_radiation_wavelength 0.71073
_diffrn_reflns_av_R_equivalents 0.0295
_diffrn_reflns_av_sigmaI/netI 0.0401
_diffrn_reflns_limit_h_max 10
_diffrn_reflns_limit_h_min -10
_diffrn_reflns_limit_k_max 12
_diffrn_reflns_limit_k_min -12
_diffrn_reflns_limit_l_max 16
_diffrn_reflns_limit_l_min -17
_diffrn_reflns_number 10334
_diffrn_reflns_theta_full 27.00
_diffrn_reflns_theta_max 29.39
_diffrn_reflns_theta_min 2.37
_diffrn_standards_decay_% 0
_exptl_absorpt_coefficient_mu 0.835
_exptl_absorpt_correction_T_max 1.00
_exptl_absorpt_correction_T_min 0.87
_exptl_absorpt_correction_type empirical
_exptl_crystal_colour colourless
_exptl_crystal_density_diffrn 1.596
_exptl_crystal_density_method 'not measured'
_exptl_crystal_description plate
_exptl_crystal_F_000 412
_exptl_crystal_size_max 0.30
_exptl_crystal_size_mid 0.30
_exptl_crystal_size_min 0.10
_refine_diff_density_max 0.331
_refine_diff_density_min -0.370
_refine_diff_density_rms 0.066
_refine_ls_extinction_method none
_refine_ls_goodness_of_fit_all 1.046
_refine_ls_hydrogen_treatment mixed
_refine_ls_matrix_type full
_refine_ls_number_parameters 229
_refine_ls_number_reflns 4214
_refine_ls_number_restraints 0
_refine_ls_restrained_S_all 1.046
_refine_ls_R_factor_all 0.0421
_refine_ls_R_factor_obs 0.0334
_refine_ls_shift/su_max 0.005
_refine_ls_shift/su_mean 0.000
_refine_ls_structure_factor_coef Fsqd
_refine_ls_weighting_details 'calc w=1/[\s^2^(Fo^2^)+(0.0384P)^2^+0.0036P] where P=(Fo^2^+2Fc^2^)/3'
_refine_ls_weighting_scheme calc
_refine_ls_wR_factor_all 0.0784
_refine_ls_wR_factor_obs 0.0739
_reflns_number_observed 3650
_reflns_number_total 4214
_reflns_observed_criterion >2sigma(I)
_cod_data_source_file b803815e.txt
_cod_data_source_block 3_lu727_Cd(bimb)(H2O)2(Tosylate)2
_cod_depositor_comments
;
The following automatic conversions were performed:
'_symmetry_cell_setting' value 'Triclinic' changed to 'triclinic'
according to '/home/saulius/struct/CIF-dictionaries/cif_core.dic'
dictionary named 'cif_core.dic' version 2.4.1 from 2010-06-29.

Automatic conversion script
Id: cif_fix_enum 1527 2010-12-29 10:47:43Z saulius 
;
_cod_database_code 7202090

loop_
_symmetry_equiv_pos_as_xyz
'x, y, z'
'-x, -y, -z'

loop_
_atom_site_label
_atom_site_type_symbol
_atom_site_fract_x
_atom_site_fract_y
_atom_site_fract_z
_atom_site_U_iso_or_equiv
_atom_site_adp_type
_atom_site_occupancy
_atom_site_symmetry_multiplicity
_atom_site_calc_flag
_atom_site_refinement_flags
_atom_site_disorder_assembly
_atom_site_disorder_group
Cd Cd 0.5000 0.5000 0.5000 0.03428(9) Uani 1 2 d S . .
S S 0.20705(8) 0.56091(7) 0.68970(4) 0.03806(14) Uani 1 1 d . . .
O1 O 0.3887(2) 0.5993(2) 0.64573(12) 0.0468(4) Uani 1 1 d . . .
O3 O 0.1322(3) 0.6829(2) 0.67598(15) 0.0580(5) Uani 1 1 d . . .
N1 N 0.5004(3) 0.7111(2) 0.41582(14) 0.0375(4) Uani 1 1 d . . .
O2 O 0.0799(2) 0.4092(2) 0.65077(13) 0.0522(4) Uani 1 1 d . . .
N2 N 0.4197(3) 0.9086(2) 0.37497(14) 0.0396(4) Uani 1 1 d . . .
C10 C 0.0452(3) 0.9998(3) 0.05299(17) 0.0378(5) Uani 1 1 d . . .
O4 O 0.1864(3) 0.3567(2) 0.45143(17) 0.0554(5) Uani 1 1 d . . .
C1 C 0.3674(3) 0.7681(3) 0.41485(17) 0.0387(5) Uani 1 1 d . . .
H1 H 0.2502 0.7167 0.4391 0.046 Uiso 1 1 calc R . .
C5 C 0.2174(3) 0.9985(3) 0.25378(18) 0.0388(5) Uani 1 1 d . . .
C8 C 0.1895(4) 0.9451(3) 0.06599(19) 0.0460(6) Uani 1 1 d . . .
H8 H 0.2318 0.9082 0.0066 0.055 Uiso 1 1 calc R . .
C2 C 0.6471(3) 0.8212(3) 0.37228(19) 0.0453(6) Uani 1 1 d . . .
H2 H 0.7616 0.8125 0.3613 0.054 Uiso 1 1 calc R . .
C6 C 0.0752(4) 1.0553(3) 0.2422(2) 0.0533(7) Uani 1 1 d . . .
H6 H 0.0355 1.0942 0.3017 0.064 Uiso 1 1 calc R . .
C16 C 0.3004(4) 0.5457(3) 1.04523(19) 0.0473(6) Uani 1 1 d . . .
C3 C 0.5986(4) 0.9439(3) 0.3479(2) 0.0485(6) Uani 1 1 d . . .
H3 H 0.6728 1.0349 0.3184 0.058 Uiso 1 1 calc R . .
C7 C 0.2732(4) 0.9432(3) 0.1644(2) 0.0486(6) Uani 1 1 d . . .
H7 H 0.3687 0.9038 0.1699 0.058 Uiso 1 1 calc R . .
C12 C 0.1443(4) 0.4240(3) 0.8794(2) 0.0531(7) Uani 1 1 d . . .
H12 H 0.0579 0.3385 0.8423 0.064 Uiso 1 1 calc R . .
C13 C 0.3750(4) 0.6758(3) 0.8828(2) 0.0514(6) Uani 1 1 d . . .
H13 H 0.4442 0.7629 0.8475 0.062 Uiso 1 1 calc R . .
C14 C 0.1730(4) 0.4232(3) 0.9880(2) 0.0605(8) Uani 1 1 d . . .
H14 H 0.1031 0.3364 1.0233 0.073 Uiso 1 1 calc R . .
C4 C 0.3072(4) 1.0068(3) 0.3632(2) 0.0519(7) Uani 1 1 d . . .
H4A H 0.3851 1.1139 0.3812 0.062 Uiso 1 1 calc R . .
H4B H 0.2106 0.9767 0.4136 0.062 Uiso 1 1 calc R . .
C15 C 0.4033(4) 0.6714(3) 0.9902(2) 0.0540(7) Uani 1 1 d . . .
H15 H 0.4939 0.7550 1.0267 0.065 Uiso 1 1 calc R . .
C9 C -0.0096(4) 1.0556(4) 0.1444(2) 0.0570(7) Uani 1 1 d . . .
H9 H -0.1058 1.0941 0.1394 0.068 Uiso 1 1 calc R . .
C11 C 0.2443(3) 0.5518(3) 0.82734(17) 0.0359(5) Uani 1 1 d . . .
C17 C 0.3272(5) 0.5430(4) 1.1634(2) 0.0690(9) Uani 1 1 d . . .
H17A H 0.2487 0.4444 1.1870 0.103 Uiso 1 1 calc R . .
H17B H 0.2955 0.6248 1.1968 0.103 Uiso 1 1 calc R . .
H17C H 0.4544 0.5581 1.1818 0.103 Uiso 1 1 calc R . .
H4S H 0.122(5) 0.366(4) 0.404(3) 0.083 Uiso 1 1 d . . .
H5S H 0.132(5) 0.369(4) 0.511(3) 0.083 Uiso 1 1 d . . .

loop_
_atom_site_aniso_label
_atom_site_aniso_U_11
_atom_site_aniso_U_22
_atom_site_aniso_U_33
_atom_site_aniso_U_23
_atom_site_aniso_U_13
_atom_site_aniso_U_12
Cd 0.03794(14) 0.03681(14) 0.03126(13) 0.00647(9) 0.00102(9) 0.01685(10)
S 0.0385(3) 0.0466(3) 0.0318(3) 0.0043(2) 0.0022(2) 0.0182(3)
O1 0.0443(10) 0.0575(11) 0.0359(9) -0.0002(8) 0.0071(7) 0.0147(8)
O3 0.0691(13) 0.0656(12) 0.0539(11) 0.0080(9) -0.0036(9) 0.0420(10)
N1 0.0408(11) 0.0420(11) 0.0314(10) 0.0074(8) -0.0014(8) 0.0166(9)
O2 0.0465(10) 0.0592(11) 0.0405(9) -0.0021(8) -0.0010(8) 0.0063(9)
N2 0.0464(11) 0.0413(11) 0.0335(10) 0.0035(8) -0.0060(8) 0.0192(9)
C10 0.0442(13) 0.0372(12) 0.0363(12) 0.0068(10) 0.0008(10) 0.0194(10)
O4 0.0457(11) 0.0701(13) 0.0483(11) -0.0026(10) -0.0118(8) 0.0198(10)
C1 0.0387(12) 0.0426(13) 0.0352(12) 0.0077(10) -0.0003(9) 0.0146(10)
C5 0.0473(13) 0.0353(12) 0.0355(12) 0.0055(9) -0.0033(10) 0.0171(10)
C8 0.0507(15) 0.0571(15) 0.0391(13) -0.0040(11) -0.0028(11) 0.0310(13)
C2 0.0412(13) 0.0548(15) 0.0417(13) 0.0154(11) 0.0036(10) 0.0177(12)
C6 0.0683(18) 0.0741(19) 0.0340(13) 0.0045(12) 0.0050(12) 0.0453(16)
C16 0.0547(16) 0.0612(16) 0.0361(13) 0.0006(12) -0.0003(11) 0.0334(14)
C3 0.0459(14) 0.0489(15) 0.0463(14) 0.0180(11) -0.0005(11) 0.0104(12)
C7 0.0531(15) 0.0565(16) 0.0468(14) -0.0055(12) -0.0103(12) 0.0346(13)
C12 0.0628(17) 0.0490(15) 0.0393(13) 0.0033(11) -0.0015(12) 0.0099(13)
C13 0.0569(16) 0.0466(15) 0.0453(14) 0.0013(12) 0.0064(12) 0.0115(12)
C14 0.076(2) 0.0545(17) 0.0424(15) 0.0128(13) 0.0027(14) 0.0119(15)
C4 0.0691(18) 0.0540(16) 0.0422(14) -0.0029(12) -0.0113(12) 0.0357(14)
C15 0.0538(16) 0.0599(17) 0.0456(15) -0.0135(13) -0.0046(12) 0.0191(14)
C9 0.0690(18) 0.087(2) 0.0381(13) 0.0095(13) 0.0034(12) 0.0562(17)
C11 0.0356(12) 0.0424(13) 0.0331(11) 0.0026(10) 0.0044(9) 0.0178(10)
C17 0.089(2) 0.095(2) 0.0368(15) 0.0009(15) -0.0058(15) 0.050(2)

loop_
_atom_type_symbol
_atom_type_description
_atom_type_scat_dispersion_real
_atom_type_scat_dispersion_imag
_atom_type_scat_source
C C 0.0033 0.0016 'International Tables Vol C Tables 4.2.6.8 and 6.1.1.4'
H H 0.0000 0.0000 'International Tables Vol C Tables 4.2.6.8 and 6.1.1.4'
N N 0.0061 0.0033 'International Tables Vol C Tables 4.2.6.8 and 6.1.1.4'
O O 0.0106 0.0060 'International Tables Vol C Tables 4.2.6.8 and 6.1.1.4'
S S 0.1246 0.1234 'International Tables Vol C Tables 4.2.6.8 and 6.1.1.4'
Cd Cd -0.8075 1.2024 'International Tables Vol C Tables 4.2.6.8 and 6.1.1.4'

loop_
_geom_angle_atom_site_label_1
_geom_angle_atom_site_label_2
_geom_angle_atom_site_label_3
_geom_angle
_geom_angle_site_symmetry_1
_geom_angle_site_symmetry_3
_geom_angle_publ_flag
N1 Cd N1 180.0 . 2_666 ?
N1 Cd O1 92.97(6) . 2_666 ?
N1 Cd O1 87.03(6) 2_666 2_666 ?
N1 Cd O1 87.03(6) . . ?
N1 Cd O1 92.97(6) 2_666 . ?
O1 Cd O1 180.0 2_666 . ?
N1 Cd O4 93.87(7) . . ?
N1 Cd O4 86.13(7) 2_666 . ?
O1 Cd O4 93.85(7) 2_666 . ?
O1 Cd O4 86.15(7) . . ?
N1 Cd O4 86.13(7) . 2_666 ?
N1 Cd O4 93.87(7) 2_666 2_666 ?
O1 Cd O4 86.15(7) 2_666 2_666 ?
O1 Cd O4 93.85(7) . 2_666 ?
O4 Cd O4 180.0 . 2_666 ?
O3 S O2 112.94(12) . . ?
O3 S O1 111.81(11) . . ?
O2 S O1 112.09(11) . . ?
O3 S C11 106.32(11) . . ?
O2 S C11 107.35(11) . . ?
O1 S C11 105.79(10) . . ?
S O1 Cd 133.85(10) . . ?
C1 N1 C2 105.46(19) . . ?
C1 N1 Cd 125.61(15) . . ?
C2 N1 Cd 127.97(15) . . ?
C1 N2 C3 106.8(2) . . ?
C1 N2 C4 126.6(2) . . ?
C3 N2 C4 126.5(2) . . ?
C8 C10 C9 116.2(2) . . ?
C8 C10 C10 121.8(3) . 2_575 ?
C9 C10 C10 122.0(3) . 2_575 ?
Cd O4 H4S 131(3) . . ?
Cd O4 H5S 101(2) . . ?
H4S O4 H5S 106(3) . . ?
N1 C1 N2 112.0(2) . . ?
N1 C1 H1 124.0 . . ?
N2 C1 H1 124.0 . . ?
C7 C5 C6 117.7(2) . . ?
C7 C5 C4 124.1(2) . . ?
C6 C5 C4 118.1(2) . . ?
C10 C8 C7 122.2(2) . . ?
C10 C8 H8 118.9 . . ?
C7 C8 H8 118.9 . . ?
C3 C2 N1 109.1(2) . . ?
C3 C2 H2 125.4 . . ?
N1 C2 H2 125.4 . . ?
C5 C6 C9 121.3(2) . . ?
C5 C6 H6 119.3 . . ?
C9 C6 H6 119.3 . . ?
C14 C16 C15 117.3(2) . . ?
C14 C16 C17 121.3(3) . . ?
C15 C16 C17 121.4(3) . . ?
C2 C3 N2 106.6(2) . . ?
C2 C3 H3 126.7 . . ?
N2 C3 H3 126.7 . . ?
C5 C7 C8 121.0(2) . . ?
C5 C7 H7 119.5 . . ?
C8 C7 H7 119.5 . . ?
C11 C12 C14 119.2(3) . . ?
C11 C12 H12 120.4 . . ?
C14 C12 H12 120.4 . . ?
C15 C13 C11 120.1(2) . . ?
C15 C13 H13 120.0 . . ?
C11 C13 H13 120.0 . . ?
C16 C14 C12 122.3(3) . . ?
C16 C14 H14 118.9 . . ?
C12 C14 H14 118.9 . . ?
N2 C4 C5 114.7(2) . . ?
N2 C4 H4A 108.6 . . ?
C5 C4 H4A 108.6 . . ?
N2 C4 H4B 108.6 . . ?
C5 C4 H4B 108.6 . . ?
H4A C4 H4B 107.6 . . ?
C13 C15 C16 121.4(2) . . ?
C13 C15 H15 119.3 . . ?
C16 C15 H15 119.3 . . ?
C6 C9 C10 121.7(2) . . ?
C6 C9 H9 119.2 . . ?
C10 C9 H9 119.2 . . ?
C12 C11 C13 119.7(2) . . ?
C12 C11 S 120.80(19) . . ?
C13 C11 S 119.48(18) . . ?
C16 C17 H17A 109.5 . . ?
C16 C17 H17B 109.5 . . ?
H17A C17 H17B 109.5 . . ?
C16 C17 H17C 109.5 . . ?
H17A C17 H17C 109.5 . . ?
H17B C17 H17C 109.5 . . ?

loop_
_geom_bond_atom_site_label_1
_geom_bond_atom_site_label_2
_geom_bond_distance
_geom_bond_site_symmetry_2
_geom_bond_publ_flag
Cd N1 2.2419(18) . ?
Cd N1 2.2419(18) 2_666 ?
Cd O1 2.3528(16) 2_666 ?
Cd O1 2.3528(16) . ?
Cd O4 2.3559(19) . ?
Cd O4 2.3559(19) 2_666 ?
S O3 1.4433(18) . ?
S O2 1.4497(18) . ?
S O1 1.4565(17) . ?
S C11 1.763(2) . ?
N1 C1 1.307(3) . ?
N1 C2 1.372(3) . ?
N2 C1 1.332(3) . ?
N2 C3 1.361(3) . ?
N2 C4 1.464(3) . ?
C10 C8 1.381(3) . ?
C10 C9 1.390(3) . ?
C10 C10 1.487(4) 2_575 ?
O4 H4S 0.79(4) . ?
O4 H5S 0.90(4) . ?
C1 H1 0.9300 . ?
C5 C7 1.370(3) . ?
C5 C6 1.377(3) . ?
C5 C4 1.511(3) . ?
C8 C7 1.383(3) . ?
C8 H8 0.9300 . ?
C2 C3 1.349(3) . ?
C2 H2 0.9300 . ?
C6 C9 1.377(3) . ?
C6 H6 0.9300 . ?
C16 C14 1.367(4) . ?
C16 C15 1.377(4) . ?
C16 C17 1.503(4) . ?
C3 H3 0.9300 . ?
C7 H7 0.9300 . ?
C12 C11 1.363(3) . ?
C12 C14 1.384(4) . ?
C12 H12 0.9300 . ?
C13 C15 1.372(4) . ?
C13 C11 1.375(3) . ?
C13 H13 0.9300 . ?
C14 H14 0.9300 . ?
C4 H4A 0.9700 . ?
C4 H4B 0.9700 . ?
C15 H15 0.9300 . ?
C9 H9 0.9300 . ?
C17 H17A 0.9600 . ?
C17 H17B 0.9600 . ?
C17 H17C 0.9600 . ?
